data_4033610
loop_
_publ_author_name
'Bejcek, Lauren P.'
'Garimallaprabhakaran, Aswin K.'
'Suyabatmaz, Duygu M.'
'Greer, Alexander'
'Hersh, William H.'
'Greer, Edyta M.'
'Murelli, Ryan P.'

_publ_section_title
;
 Maltol- and Allomaltol-Derived Oxidopyrylium Ylides: Methyl Substitution
 Pattern Kinetically Influences [5 + 3] Dimerization versus [5 + 2]
 Cycloaddition Reactions.
;
_journal_name_full 'The Journal of organic chemistry'
_journal_paper_doi 10.1021/acs.joc.9b02137
_journal_year 2019
_chemical_formula_moiety 'C14 H16 O6'
_chemical_formula_sum 'C14 H16 O6'
_chemical_formula_weight 280.27
_chemical_name_common 'Oxidopyrylium dimer 13'
_chemical_name_systematic
;
 racemic (1R,2S,6S,7R)-6,9-dimethoxy-1,2-dimethyl-3,11-
 dioxatricyclo[5.3.1.12,6]-dodeca-4,8-diene-10,12-dione
;
_space_group_crystal_system triclinic
_space_group_IT_number 2
_space_group_name_Hall '-P 1'
_space_group_name_H-M_alt 'P -1'
_symmetry_space_group_name_Hall '-P 1'
_symmetry_space_group_name_H-M 'P -1'
_atom_sites_solution_hydrogens geom
_atom_sites_solution_primary direct
_atom_sites_solution_secondary difmap
_audit_creation_method SHELXL-2014/7
_cell_angle_alpha 77.595(3)
_cell_angle_beta 74.803(3)
_cell_angle_gamma 89.528(3)
_cell_formula_units_Z 4
_cell_length_a 9.210(4)
_cell_length_b 10.504(4)
_cell_length_c 14.325(6)
_cell_measurement_reflns_used 3675
_cell_measurement_temperature 100(2)
_cell_measurement_theta_max 24.806
_cell_measurement_theta_min 2.387
_cell_volume 1304.4(9)
_computing_cell_refinement 'SAINT V8.34A (Bruker AXS, 20 )'
_computing_data_collection 'Bruker Instrument Service v2011.6.0.0??'
_computing_data_reduction 'SAINT V8.34A (Bruker AXS, 20 )'
_computing_molecular_graphics 'Bruker SHELXTL'
_computing_publication_material 'Mercury 4.1.0 (Build 235322), 2019'
_computing_structure_refinement 'SHELXL-2014/7 (Sheldrick, 2014)'
_computing_structure_solution 'SHELXS-97 (Sheldrick, 2008)'
_diffrn_ambient_temperature 100(2)
_diffrn_detector_area_resol_mean 8.3333
_diffrn_measured_fraction_theta_full 0.833
_diffrn_measured_fraction_theta_max 0.812
_diffrn_measurement_device_type 'Bruker Breeze CCD'
_diffrn_measurement_method '\f and \w scans'
_diffrn_radiation_type MoK\a
_diffrn_radiation_wavelength 0.71073
_diffrn_reflns_av_R_equivalents 0.0000
_diffrn_reflns_av_unetI/netI 0.0450
_diffrn_reflns_Laue_measured_fraction_full 0.833
_diffrn_reflns_Laue_measured_fraction_max 0.812
_diffrn_reflns_limit_h_max 10
_diffrn_reflns_limit_h_min -10
_diffrn_reflns_limit_k_max 12
_diffrn_reflns_limit_k_min -11
_diffrn_reflns_limit_l_max 17
_diffrn_reflns_limit_l_min 0
_diffrn_reflns_number 3919
_diffrn_reflns_point_group_measured_fraction_full 0.833
_diffrn_reflns_point_group_measured_fraction_max 0.812
_diffrn_reflns_theta_full 25.242
_diffrn_reflns_theta_max 25.472
_diffrn_reflns_theta_min 1.988
_diffrn_source 'fine-focus tube'
_exptl_absorpt_coefficient_mu 0.112
_exptl_absorpt_correction_type multi-scan
_exptl_absorpt_process_details 'SADABS-2014/5 (Bruker AXS)'
_exptl_crystal_colour colourless
_exptl_crystal_density_diffrn 1.427
_exptl_crystal_density_method 'not measured'
_exptl_crystal_description irregular
_exptl_crystal_F_000 592
_exptl_crystal_size_max 0.558
_exptl_crystal_size_mid 0.320
_exptl_crystal_size_min 0.160
_exptl_transmission_factor_max 0.7452
_exptl_transmission_factor_min 0.4296
_refine_diff_density_max 0.728
_refine_diff_density_min -0.481
_refine_diff_density_rms 0.099
_refine_ls_extinction_coef 0.008(6)
_refine_ls_extinction_expression Fc^*^=kFc[1+0.001xFc^2^\l^3^/sin(2\q)]^-1/4^
_refine_ls_extinction_method 'SHELXL-2014/7 (Sheldrick 2014'
_refine_ls_goodness_of_fit_ref 1.280
_refine_ls_hydrogen_treatment noref
_refine_ls_matrix_type full
_refine_ls_number_parameters 371
_refine_ls_number_reflns 3919
_refine_ls_number_restraints 0
_refine_ls_restrained_S_all 1.280
_refine_ls_R_factor_all 0.0996
_refine_ls_R_factor_gt 0.0906
_refine_ls_shift/su_max 0.000
_refine_ls_shift/su_mean 0.000
_refine_ls_structure_factor_coef Fsqd
_refine_ls_weighting_details 'w=1/[\s^2^(Fo^2^)+(0.2000P)^2^] where P=(Fo^2^+2Fc^2^)/3'
_refine_ls_weighting_scheme calc
_refine_ls_wR_factor_gt 0.2743
_refine_ls_wR_factor_ref 0.2946
_reflns_Friedel_coverage 0.000
_reflns_number_gt 3149
_reflns_number_total 3919
_reflns_threshold_expression 'I > 2\s(I)'
_cod_data_source_file jo9b02137_si_002.cif
_cod_data_source_block twin5
_cod_database_code 4033610
_shelx_space_group_comment
;
The symmetry employed for this shelxl refinement is uniquely defined
by the following loop, which should always be used as a source of
symmetry information in preference to the above space-group names.
They are only intended as comments.
;
_shelx_estimated_absorpt_t_min 0.940
_shelx_estimated_absorpt_t_max 0.982

loop_
_space_group_symop_operation_xyz
'x, y, z'
'-x, -y, -z'

loop_
_atom_site_label
_atom_site_type_symbol
_atom_site_fract_x
_atom_site_fract_y
_atom_site_fract_z
_atom_site_U_iso_or_equiv
_atom_site_adp_type
_atom_site_occupancy
_atom_site_site_symmetry_order
_atom_site_calc_flag
_atom_site_refinement_flags_posn
_atom_site_refinement_flags_adp
C1 C 0.1279(3) 0.3238(3) 0.8202(2) 0.0457(8) Uani 1 1 d . .
C2 C 0.2496(3) 0.3662(3) 0.7241(2) 0.0456(8) Uani 1 1 d . .
C3 C 0.3384(3) 0.4865(3) 0.7227(2) 0.0443(8) Uani 1 1 d . .
C4 C 0.3987(3) 0.4584(3) 0.8121(2) 0.0480(8) Uani 1 1 d . .
H4 H 0.4910 0.4998 0.8104 0.058 Uiso 1 1 calc R U
C5 C 0.3228(3) 0.3759(3) 0.8935(2) 0.0500(8) Uani 1 1 d . .
H5 H 0.3623 0.3640 0.9495 0.060 Uiso 1 1 calc R U
C6 C 0.0206(3) 0.4419(3) 0.8268(2) 0.0455(8) Uani 1 1 d . .
C7 C -0.0528(3) 0.4663(3) 0.7411(2) 0.0462(8) Uani 1 1 d . .
C8 C 0.0224(3) 0.5666(3) 0.6523(2) 0.0452(8) Uani 1 1 d . .
C9 C 0.1542(3) 0.6229(3) 0.6458(2) 0.0460(8) Uani 1 1 d . .
H9 H 0.2063 0.6812 0.5860 0.055 Uiso 1 1 calc R U
C10 C 0.2208(3) 0.5949(3) 0.7321(2) 0.0450(8) Uani 1 1 d . .
H10 H 0.2740 0.6767 0.7336 0.054 Uiso 1 1 calc R U
C11 C 0.5782(3) 0.4601(3) 0.6117(2) 0.0511(8) Uani 1 1 d . .
H11A H 0.6434 0.4756 0.6528 0.077 Uiso 1 1 calc R U
H11B H 0.6329 0.4873 0.5415 0.077 Uiso 1 1 calc R U
H11C H 0.5485 0.3669 0.6273 0.077 Uiso 1 1 calc R U
C12 C 0.0138(4) 0.6758(3) 0.4907(2) 0.0490(8) Uani 1 1 d . .
H12A H 0.0299 0.7619 0.5034 0.074 Uiso 1 1 calc R U
H12B H -0.0513 0.6826 0.4458 0.074 Uiso 1 1 calc R U
H12C H 0.1110 0.6435 0.4602 0.074 Uiso 1 1 calc R U
C13 C 0.0471(4) 0.1953(3) 0.8289(2) 0.0565(9) Uani 1 1 d . .
H13A H 0.1212 0.1294 0.8160 0.085 Uiso 1 1 calc R U
H13B H -0.0123 0.2063 0.7803 0.085 Uiso 1 1 calc R U
H13C H -0.0200 0.1671 0.8958 0.085 Uiso 1 1 calc R U
C14 C -0.1001(4) 0.4186(3) 0.9242(2) 0.0553(9) Uani 1 1 d . .
H14A H -0.0535 0.3936 0.9791 0.083 Uiso 1 1 calc R U
H14B H -0.1714 0.3485 0.9266 0.083 Uiso 1 1 calc R U
H14C H -0.1537 0.4988 0.9299 0.083 Uiso 1 1 calc R U
C15 C 0.3776(3) 0.0092(3) 0.1809(2) 0.0443(8) Uani 1 1 d . .
C16 C 0.2551(3) -0.0069(3) 0.2780(2) 0.0429(8) Uani 1 1 d . .
C17 C 0.1625(3) 0.1128(3) 0.2798(2) 0.0435(8) Uani 1 1 d . .
C18 C 0.1027(3) 0.1346(3) 0.1907(2) 0.0476(8) Uani 1 1 d . .
H18 H 0.0088 0.1735 0.1926 0.057 Uiso 1 1 calc R U
C19 C 0.1801(3) 0.0998(3) 0.1087(2) 0.0488(8) Uani 1 1 d . .
H19 H 0.1400 0.1200 0.0528 0.059 Uiso 1 1 calc R U
C20 C 0.4808(3) 0.1324(3) 0.1742(2) 0.0462(8) Uani 1 1 d . .
C21 C 0.5558(3) 0.1075(3) 0.2592(2) 0.0448(8) Uani 1 1 d . .
C22 C 0.4777(3) 0.1546(3) 0.3497(2) 0.0440(8) Uani 1 1 d . .
C23 C 0.3447(3) 0.2058(3) 0.3570(2) 0.0455(8) Uani 1 1 d . .
H23 H 0.2922 0.2293 0.4170 0.055 Uiso 1 1 calc R U
C24 C 0.2761(3) 0.2271(3) 0.2707(2) 0.0465(8) Uani 1 1 d . .
H24 H 0.2202 0.3092 0.2696 0.056 Uiso 1 1 calc R U
C25 C -0.0759(3) 0.0222(3) 0.3900(2) 0.0515(8) Uani 1 1 d . .
H25A H -0.1420 0.0630 0.3498 0.077 Uiso 1 1 calc R U
H25B H -0.1302 0.0069 0.4604 0.077 Uiso 1 1 calc R U
H25C H -0.0449 -0.0611 0.3729 0.077 Uiso 1 1 calc R U
C26 C 0.4869(4) 0.1716(3) 0.5099(2) 0.0470(8) Uani 1 1 d . .
H26A H 0.4680 0.2648 0.4968 0.070 Uiso 1 1 calc R U
H26B H 0.5533 0.1539 0.5541 0.070 Uiso 1 1 calc R U
H26C H 0.3911 0.1209 0.5415 0.070 Uiso 1 1 calc R U
C27 C 0.4620(4) -0.1141(3) 0.1728(2) 0.0495(8) Uani 1 1 d . .
H27A H 0.3909 -0.1861 0.1785 0.074 Uiso 1 1 calc R U
H27B H 0.5124 -0.1358 0.2261 0.074 Uiso 1 1 calc R U
H27C H 0.5374 -0.1002 0.1084 0.074 Uiso 1 1 calc R U
C28 C 0.6001(4) 0.1682(4) 0.0762(2) 0.0562(9) Uani 1 1 d . .
H28A H 0.5519 0.1822 0.0217 0.084 Uiso 1 1 calc R U
H28B H 0.6693 0.0973 0.0702 0.084 Uiso 1 1 calc R U
H28C H 0.6563 0.2484 0.0733 0.084 Uiso 1 1 calc R U
O1 O 0.1923(2) 0.3059(2) 0.90428(14) 0.0503(6) Uani 1 1 d . .
O2 O 0.2628(2) 0.3142(2) 0.65476(15) 0.0498(6) Uani 1 1 d . .
O3 O 0.4463(2) 0.5338(2) 0.63162(14) 0.0477(6) Uani 1 1 d . .
O4 O 0.1087(2) 0.55545(19) 0.82302(14) 0.0462(6) Uani 1 1 d . .
O5 O -0.1674(2) 0.4053(2) 0.74603(16) 0.0551(7) Uani 1 1 d . .
O6 O -0.0565(2) 0.5868(2) 0.58260(14) 0.0465(6) Uani 1 1 d . .
O7 O 0.3119(2) 0.0375(2) 0.09760(14) 0.0482(6) Uani 1 1 d . .
O8 O 0.2433(2) -0.0990(2) 0.34652(15) 0.0488(6) Uani 1 1 d . .
O9 O 0.0546(2) 0.1068(2) 0.37103(14) 0.0478(6) Uani 1 1 d . .
O10 O 0.3889(2) 0.24162(19) 0.17834(14) 0.0466(6) Uani 1 1 d . .
O11 O 0.6721(2) 0.0514(2) 0.25348(16) 0.0559(7) Uani 1 1 d . .
O12 O 0.5575(2) 0.1350(2) 0.41797(14) 0.0477(6) Uani 1 1 d . .

loop_
_atom_site_aniso_label
_atom_site_aniso_U_11
_atom_site_aniso_U_22
_atom_site_aniso_U_33
_atom_site_aniso_U_23
_atom_site_aniso_U_13
_atom_site_aniso_U_12
C1 0.0518(19) 0.0403(17) 0.0455(17) -0.0099(13) -0.0135(13) 0.0020(13)
C2 0.0527(19) 0.0382(16) 0.0476(19) -0.0101(14) -0.0159(14) 0.0140(14)
C3 0.0487(18) 0.0405(17) 0.0426(17) -0.0115(13) -0.0085(13) 0.0054(13)
C4 0.0529(19) 0.0432(18) 0.0505(19) -0.0128(14) -0.0160(14) 0.0057(14)
C5 0.0544(19) 0.0482(18) 0.0502(19) -0.0145(15) -0.0161(14) 0.0103(15)
C6 0.0489(18) 0.0397(17) 0.0454(18) -0.0094(14) -0.0081(13) 0.0028(13)
C7 0.0488(19) 0.0388(16) 0.0512(19) -0.0143(14) -0.0101(13) 0.0068(14)
C8 0.0546(19) 0.0363(16) 0.0436(17) -0.0134(13) -0.0075(13) 0.0095(14)
C9 0.0549(19) 0.0348(15) 0.0444(17) -0.0082(13) -0.0068(13) 0.0061(14)
C10 0.0497(18) 0.0415(17) 0.0397(17) -0.0099(13) -0.0044(12) 0.0023(13)
C11 0.0505(18) 0.056(2) 0.0453(18) -0.0147(15) -0.0076(13) 0.0089(15)
C12 0.0610(19) 0.0415(17) 0.0423(17) -0.0071(14) -0.0117(13) 0.0063(14)
C13 0.070(2) 0.0402(17) 0.057(2) -0.0107(15) -0.0121(16) 0.0015(15)
C14 0.058(2) 0.058(2) 0.0455(18) -0.0131(15) -0.0062(14) 0.0025(16)
C15 0.0490(18) 0.0439(17) 0.0411(17) -0.0142(13) -0.0102(13) 0.0048(13)
C16 0.0486(18) 0.0400(17) 0.0444(18) -0.0167(15) -0.0140(13) 0.0026(13)
C17 0.0477(17) 0.0402(17) 0.0414(17) -0.0107(13) -0.0085(12) 0.0028(13)
C18 0.0549(18) 0.0426(17) 0.0466(18) -0.0072(14) -0.0177(14) 0.0056(14)
C19 0.0549(19) 0.0427(17) 0.0475(18) -0.0075(14) -0.0133(14) 0.0023(14)
C20 0.0495(18) 0.0392(16) 0.0494(18) -0.0153(14) -0.0082(13) 0.0061(13)
C21 0.0463(18) 0.0395(17) 0.0466(18) -0.0114(13) -0.0075(13) 0.0008(13)
C22 0.0525(18) 0.0351(15) 0.0435(17) -0.0106(13) -0.0099(13) 0.0022(13)
C23 0.0513(18) 0.0390(16) 0.0461(17) -0.0147(13) -0.0088(13) 0.0035(13)
C24 0.0516(18) 0.0381(17) 0.0464(18) -0.0122(14) -0.0052(13) 0.0050(13)
C25 0.0509(18) 0.0508(19) 0.0481(19) -0.0096(15) -0.0062(14) -0.0016(15)
C26 0.0599(19) 0.0406(17) 0.0413(16) -0.0167(13) -0.0089(13) 0.0054(14)
C27 0.0583(19) 0.0421(17) 0.0488(18) -0.0154(14) -0.0111(14) 0.0111(14)
C28 0.062(2) 0.056(2) 0.0480(19) -0.0144(15) -0.0065(15) -0.0026(16)
O1 0.0553(14) 0.0484(13) 0.0459(13) -0.0079(10) -0.0133(9) 0.0024(10)
O2 0.0565(14) 0.0454(13) 0.0487(13) -0.0169(10) -0.0110(10) 0.0071(10)
O3 0.0485(13) 0.0455(12) 0.0453(12) -0.0094(9) -0.0064(9) 0.0062(9)
O4 0.0538(13) 0.0421(12) 0.0441(12) -0.0167(10) -0.0094(9) 0.0055(10)
O5 0.0543(15) 0.0529(14) 0.0536(14) -0.0050(11) -0.0121(10) -0.0006(11)
O6 0.0547(13) 0.0420(12) 0.0414(12) -0.0088(9) -0.0107(9) 0.0049(9)
O7 0.0562(13) 0.0461(12) 0.0432(12) -0.0139(10) -0.0117(9) 0.0062(10)
O8 0.0592(14) 0.0395(12) 0.0454(13) -0.0068(11) -0.0119(10) 0.0033(10)
O9 0.0492(13) 0.0483(12) 0.0468(13) -0.0162(10) -0.0095(9) 0.0058(10)
O10 0.0547(13) 0.0384(12) 0.0444(13) -0.0095(9) -0.0089(9) 0.0049(10)
O11 0.0497(14) 0.0670(15) 0.0561(14) -0.0257(11) -0.0133(10) 0.0120(11)
O12 0.0529(13) 0.0486(13) 0.0448(12) -0.0183(10) -0.0123(9) 0.0058(10)

loop_
_atom_type_symbol
_atom_type_description
_atom_type_scat_dispersion_real
_atom_type_scat_dispersion_imag
_atom_type_scat_source
C C 0.0033 0.0016 'International Tables Vol C Tables 4.2.6.8 and 6.1.1.4'
H H 0.0000 0.0000 'International Tables Vol C Tables 4.2.6.8 and 6.1.1.4'
O O 0.0106 0.0060 'International Tables Vol C Tables 4.2.6.8 and 6.1.1.4'

loop_
_geom_angle_atom_site_label_1
_geom_angle_atom_site_label_2
_geom_angle_atom_site_label_3
_geom_angle
O1 C1 C2 110.4(2)
O1 C1 C13 106.2(2)
C2 C1 C13 113.3(3)
O1 C1 C6 107.1(2)
C2 C1 C6 105.8(2)
C13 C1 C6 113.9(2)
O2 C2 C3 125.3(3)
O2 C2 C1 122.6(3)
C3 C2 C1 111.8(2)
O3 C3 C4 115.3(2)
O3 C3 C2 113.3(2)
C4 C3 C2 107.6(2)
O3 C3 C10 105.3(2)
C4 C3 C10 109.8(2)
C2 C3 C10 105.1(2)
C5 C4 C3 119.7(3)
C5 C4 H4 120.2
C3 C4 H4 120.2
C4 C5 O1 125.9(3)
C4 C5 H5 117.0
O1 C5 H5 117.0
O4 C6 C14 106.4(2)
O4 C6 C7 110.1(2)
C14 C6 C7 109.5(2)
O4 C6 C1 108.4(2)
C14 C6 C1 112.0(3)
C7 C6 C1 110.3(2)
O5 C7 C8 121.9(3)
O5 C7 C6 121.3(3)
C8 C7 C6 116.7(3)
C9 C8 O6 127.3(3)
C9 C8 C7 120.4(3)
O6 C8 C7 112.3(3)
C8 C9 C10 120.2(3)
C8 C9 H9 119.9
C10 C9 H9 119.9
O4 C10 C9 111.7(2)
O4 C10 C3 108.8(2)
C9 C10 C3 111.5(2)
O4 C10 H10 108.2
C9 C10 H10 108.2
C3 C10 H10 108.2
O3 C11 H11A 109.5
O3 C11 H11B 109.5
H11A C11 H11B 109.5
O3 C11 H11C 109.5
H11A C11 H11C 109.5
H11B C11 H11C 109.5
O6 C12 H12A 109.5
O6 C12 H12B 109.5
H12A C12 H12B 109.5
O6 C12 H12C 109.5
H12A C12 H12C 109.5
H12B C12 H12C 109.5
C1 C13 H13A 109.5
C1 C13 H13B 109.5
H13A C13 H13B 109.5
C1 C13 H13C 109.5
H13A C13 H13C 109.5
H13B C13 H13C 109.5
C6 C14 H14A 109.5
C6 C14 H14B 109.5
H14A C14 H14B 109.5
C6 C14 H14C 109.5
H14A C14 H14C 109.5
H14B C14 H14C 109.5
O7 C15 C27 106.1(2)
O7 C15 C16 110.3(2)
C27 C15 C16 112.3(3)
O7 C15 C20 107.8(2)
C27 C15 C20 114.2(2)
C16 C15 C20 106.2(2)
O8 C16 C17 125.3(3)
O8 C16 C15 123.3(3)
C17 C16 C15 111.2(2)
O9 C17 C18 115.7(2)
O9 C17 C16 113.4(2)
C18 C17 C16 106.8(2)
O9 C17 C24 104.9(2)
C18 C17 C24 110.2(2)
C16 C17 C24 105.4(2)
C19 C18 C17 120.3(3)
C19 C18 H18 119.8
C17 C18 H18 119.8
C18 C19 O7 125.8(3)
C18 C19 H19 117.1
O7 C19 H19 117.1
O10 C20 C28 105.8(2)
O10 C20 C21 110.7(2)
C28 C20 C21 109.6(2)
O10 C20 C15 108.2(2)
C28 C20 C15 112.2(2)
C21 C20 C15 110.3(2)
O11 C21 C22 121.9(3)
O11 C21 C20 121.5(3)
C22 C21 C20 116.6(3)
C23 C22 O12 127.5(3)
C23 C22 C21 120.5(3)
O12 C22 C21 112.0(2)
C22 C23 C24 120.2(3)
C22 C23 H23 119.9
C24 C23 H23 119.9
O10 C24 C23 111.6(2)
O10 C24 C17 108.6(2)
C23 C24 C17 111.9(2)
O10 C24 H24 108.2
C23 C24 H24 108.2
C17 C24 H24 108.2
O9 C25 H25A 109.5
O9 C25 H25B 109.5
H25A C25 H25B 109.5
O9 C25 H25C 109.5
H25A C25 H25C 109.5
H25B C25 H25C 109.5
O12 C26 H26A 109.5
O12 C26 H26B 109.5
H26A C26 H26B 109.5
O12 C26 H26C 109.5
H26A C26 H26C 109.5
H26B C26 H26C 109.5
C15 C27 H27A 109.5
C15 C27 H27B 109.5
H27A C27 H27B 109.5
C15 C27 H27C 109.5
H27A C27 H27C 109.5
H27B C27 H27C 109.5
C20 C28 H28A 109.5
C20 C28 H28B 109.5
H28A C28 H28B 109.5
C20 C28 H28C 109.5
H28A C28 H28C 109.5
H28B C28 H28C 109.5
C5 O1 C1 118.2(2)
C3 O3 C11 116.2(2)
C10 O4 C6 112.8(2)
C8 O6 C12 116.0(2)
C19 O7 C15 118.1(2)
C17 O9 C25 115.8(2)
C20 O10 C24 112.8(2)
C22 O12 C26 115.7(2)

loop_
_geom_bond_atom_site_label_1
_geom_bond_atom_site_label_2
_geom_bond_distance
C1 O1 1.454(3)
C1 C2 1.512(4)
C1 C13 1.512(4)
C1 C6 1.583(4)
C2 O2 1.211(3)
C2 C3 1.505(4)
C3 O3 1.409(3)
C3 C4 1.498(4)
C3 C10 1.567(4)
C4 C5 1.322(4)
C4 H4 0.9500
C5 O1 1.370(4)
C5 H5 0.9500
C6 O4 1.431(4)
C6 C14 1.512(4)
C6 C7 1.525(4)
C7 O5 1.217(3)
C7 C8 1.478(4)
C8 C9 1.327(4)
C8 O6 1.362(3)
C9 C10 1.494(4)
C9 H9 0.9500
C10 O4 1.416(3)
C10 H10 1.0000
C11 O3 1.434(3)
C11 H11A 0.9800
C11 H11B 0.9800
C11 H11C 0.9800
C12 O6 1.436(3)
C12 H12A 0.9800
C12 H12B 0.9800
C12 H12C 0.9800
C13 H13A 0.9800
C13 H13B 0.9800
C13 H13C 0.9800
C14 H14A 0.9800
C14 H14B 0.9800
C14 H14C 0.9800
C15 O7 1.449(3)
C15 C27 1.516(4)
C15 C16 1.522(4)
C15 C20 1.583(4)
C16 O8 1.204(3)
C16 C17 1.514(4)
C17 O9 1.409(3)
C17 C18 1.492(4)
C17 C24 1.560(4)
C18 C19 1.328(4)
C18 H18 0.9500
C19 O7 1.362(4)
C19 H19 0.9500
C20 O10 1.422(4)
C20 C28 1.513(4)
C20 C21 1.526(4)
C21 O11 1.210(3)
C21 C22 1.491(4)
C22 C23 1.322(4)
C22 O12 1.352(3)
C23 C24 1.506(4)
C23 H23 0.9500
C24 O10 1.431(3)
C24 H24 1.0000
C25 O9 1.432(3)
C25 H25A 0.9800
C25 H25B 0.9800
C25 H25C 0.9800
C26 O12 1.438(3)
C26 H26A 0.9800
C26 H26B 0.9800
C26 H26C 0.9800
C27 H27A 0.9800
C27 H27B 0.9800
C27 H27C 0.9800
C28 H28A 0.9800
C28 H28B 0.9800
C28 H28C 0.9800
